data_7135352
loop_
_publ_author_name
'Zhang, Ying'
'Sha, Renmanduhu'
'Gong, Jianye'
'Liu, Lingxiu'
'Feng, Lina'
'Zhang, Weijing'
'Jiang, Guoyu'
'Wang, Jianguo'

_publ_section_title
;
 The anion-&#x3c0;<sup>+</sup> interaction strategy enhances the PDT
 antibacterial performance of AIE-active photosensitizers.
;
_journal_issue 18
_journal_name_full 'Chemical communications (Cambridge, England)'
_journal_page_first 5326
_journal_page_last 5330
_journal_paper_doi 10.1039/d5cc07430d
_journal_volume 62
_journal_year 2026
_chemical_formula_moiety '2(Br), C H4 O, C50 H38 N4, 3[CH4O]'
_chemical_formula_sum 'C54 H54 Br2 N4 O4'
_chemical_formula_weight 982.83
_space_group_crystal_system monoclinic
_space_group_IT_number 14
_space_group_name_Hall '-P 2yn'
_space_group_name_H-M_alt 'P 1 21/n 1'
_atom_sites_solution_hydrogens geom
_atom_sites_solution_primary direct
_audit_creation_date 2025-11-30
_audit_creation_method
;
Olex2 1.5-beta
(compiled 2022.04.07 svn.rca3783a0 for OlexSys, GUI svn.r6439)
;
_audit_update_record
;
2025-12-29 deposited with the CCDC.	2026-02-13 downloaded from the CCDC.
;
_cell_angle_alpha 90
_cell_angle_beta 90.538(7)
_cell_angle_gamma 90
_cell_formula_units_Z 4
_cell_length_a 11.0375(6)
_cell_length_b 8.4725(5)
_cell_length_c 48.750(4)
_cell_measurement_reflns_used 4908
_cell_measurement_temperature 219.98(10)
_cell_measurement_theta_max 73.4040
_cell_measurement_theta_min 3.5950
_cell_volume 4558.7(5)
_computing_cell_refinement 'CrysAlisPro 1.171.38.43f (Rigaku OD, 2015)'
_computing_data_collection 'CrysAlisPro 1.171.38.43f (Rigaku OD, 2015)'
_computing_data_reduction 'CrysAlisPro 1.171.38.43f (Rigaku OD, 2015)'
_computing_molecular_graphics 'Olex2 1.5-beta (Dolomanov et al., 2009)'
_computing_publication_material 'Olex2 1.5-beta (Dolomanov et al., 2009)'
_computing_structure_refinement 'SHELXL 2018/3 (Sheldrick, 2015)'
_computing_structure_solution 'SHELXS  (Sheldrick, 2008)'
_diffrn_ambient_temperature 219.98(10)
_diffrn_detector_area_resol_mean 10.5368
_diffrn_detector_type AtlasS2
_diffrn_measured_fraction_theta_full 0.996
_diffrn_measured_fraction_theta_max 0.968
_diffrn_measurement_details
;
List of Runs (angles in degrees, time in seconds):

  # Type    Start    End  Width  t~exp~   \w     \q     \k     \f   Frames
#--------------------------------------------------------------------------
  1  \w    -67.00  32.00   1.00    1.07    --  -41.11  57.00   0.00   99
  2  \w    -60.00  -9.00   1.00    1.07    --  -41.11 -77.00 150.00   51
  3  \w   -115.00 -85.00   1.00    1.07    --  -41.11 -77.00 150.00   30
  4  \w     29.00  91.00   1.00    2.00    --  106.95 -95.00  30.00   62
  5  \w     59.00 116.00   1.00    2.00    --  106.95-125.00 -60.00   57
  6  \w     56.00 135.00   1.00    2.00    --  106.95 -30.00 150.00   79
  7  \w     95.00 174.00   1.00    2.00    --  106.95  30.00 150.00   79
  8  \w   -115.00 -89.00   1.00    1.07    --  -41.23 -38.00 -60.00   26
  9  \w    -59.00 -33.00   1.00    1.07    --  -41.23 -38.00 -60.00   26
 10  \w     94.00 120.00   1.00    2.00    --  106.95-125.00-180.00   26
 11  \w    150.00 176.00   1.00    2.00    --  106.95  61.00  60.00   26
 12  \w   -104.00 -21.00   1.00    1.07    --  -41.23 -57.00  30.00   83
 13  \w     73.00  99.00   1.00    1.07    --   41.23  38.00 -90.00   26
 14  \w     47.00  98.00   1.00    2.00    --  106.95 -95.00 -60.00   51
 15  \w    131.00 168.00   1.00    2.00    --  106.95  45.00-180.00   37
 16  \w     46.00  87.00   1.00    2.00    --  106.95 -45.00 -90.00   41
;
_diffrn_measurement_device 'four-circle diffractometer'
_diffrn_measurement_device_type 'SuperNova, Dual, Cu at zero, AtlasS2'
_diffrn_measurement_method '\w scans'
_diffrn_radiation_type CuK\a
_diffrn_radiation_wavelength 1.54184
_diffrn_reflns_av_R_equivalents 0.0526
_diffrn_reflns_av_unetI/netI 0.0701
_diffrn_reflns_Laue_measured_fraction_full 0.996
_diffrn_reflns_Laue_measured_fraction_max 0.968
_diffrn_reflns_limit_h_max 13
_diffrn_reflns_limit_h_min -12
_diffrn_reflns_limit_k_max 10
_diffrn_reflns_limit_k_min -7
_diffrn_reflns_limit_l_max 60
_diffrn_reflns_limit_l_min -40
_diffrn_reflns_number 20195
_diffrn_reflns_point_group_measured_fraction_full 0.996
_diffrn_reflns_point_group_measured_fraction_max 0.968
_diffrn_reflns_theta_full 67.684
_diffrn_reflns_theta_max 73.654
_diffrn_reflns_theta_min 3.627
_exptl_absorpt_coefficient_mu 2.667
_exptl_absorpt_correction_T_max 1.00000
_exptl_absorpt_correction_T_min 0.65334
_exptl_absorpt_correction_type multi-scan
_exptl_absorpt_process_details
;
CrysAlisPro 1.171.38.43f (Rigaku Oxford Diffraction, 2015)
Empirical absorption correction using spherical harmonics,
 implemented in SCALE3 ABSPACK scaling algorithm.
;
_exptl_crystal_colour red
_exptl_crystal_colour_primary red
_exptl_crystal_density_diffrn 1.432
_exptl_crystal_description prism
_exptl_crystal_F_000 2032
_exptl_crystal_size_max 0.14
_exptl_crystal_size_mid 0.11
_exptl_crystal_size_min 0.09
_refine_diff_density_max 0.740
_refine_diff_density_min -0.878
_refine_diff_density_rms 0.083
_refine_ls_extinction_coef 0.00024(4)
_refine_ls_extinction_expression Fc^*^=kFc[1+0.001xFc^2^\l^3^/sin(2\q)]^-1/4^
_refine_ls_extinction_method 'SHELXL-2018/3 (Sheldrick 2018)'
_refine_ls_goodness_of_fit_ref 1.033
_refine_ls_hydrogen_treatment constr
_refine_ls_matrix_type full
_refine_ls_number_parameters 526
_refine_ls_number_reflns 8940
_refine_ls_number_restraints 12
_refine_ls_restrained_S_all 1.039
_refine_ls_R_factor_all 0.0836
_refine_ls_R_factor_gt 0.0605
_refine_ls_shift/su_max 0.000
_refine_ls_shift/su_mean 0.000
_refine_ls_structure_factor_coef Fsqd
_refine_ls_weighting_details 'w=1/[\s^2^(Fo^2^)+(0.0506P)^2^+8.3540P] where P=(Fo^2^+2Fc^2^)/3'
_refine_ls_weighting_scheme calc
_refine_ls_wR_factor_gt 0.1427
_refine_ls_wR_factor_ref 0.1580
_reflns_Friedel_coverage 0.000
_reflns_number_gt 6475
_reflns_number_total 8940
_reflns_threshold_expression 'I > 2\s(I)'
_cod_data_source_file d5cc07430d2.cif
_cod_data_source_block c50br2
_cod_depositor_comments 'Adding full bibliography for 7135350--7135352.cif.'
_cod_original_cell_volume 4558.6(5)
_cod_original_sg_symbol_H-M 'P 21/n'
_cod_database_code 7135352
_shelx_shelxl_version_number 2018/3
_shelx_space_group_comment
;
The symmetry employed for this shelxl refinement is uniquely defined
by the following loop, which should always be used as a source of
symmetry information in preference to the above space-group names.
They are only intended as comments.
;
_shelx_estimated_absorpt_t_max 0.795
_shelx_estimated_absorpt_t_min 0.706
_olex2_refinement_description
;
1. Fixed Uiso
 At 1.2 times of:
  All C(H) groups, All C(H,H) groups
 At 1.5 times of:
  All C(H,H,H) groups, All O(H) groups
2.a Secondary CH2 refined with riding coordinates:
 C31(H31A,H31B), C32(H32A,H32B)
2.b Aromatic/amide H refined with riding coordinates:
 C2(H2), C3(H3), C4(H4), C5(H5), C6(H6), C8(H8), C9(H9), C10(H10), C11(H11),
 C12(H12), C14(H14), C15(H15), C17(H17), C18(H18), C20(H20), C21(H21), C26(H26),
  C27(H27), C28(H28), C30(H30), C34(H34), C35(H35), C37(H37), C38(H38),
 C40(H40), C41(H41), C42(H42), C43(H43), C44(H44), C46(H46), C47(H47), C48(H48),
  C49(H49), C50(H50)
2.c Idealised Me refined as rotating group:
 C51(H51A,H51B,H51C)
2.d Idealised tetrahedral OH refined as rotating group:
 O1(H1)
;
_smtbx_masks_void_probe_radius 1.2
_smtbx_masks_void_truncation_radius 1.2
_olex2_submission_special_instructions 'No special instructions were received'
_oxdiff_exptl_absorpt_empirical_details
;
Empirical correction (ABSPACK) includes:
- Absorption correction using spherical harmonics
- Frame scaling
;

loop_
_space_group_symop_operation_xyz
'x, y, z'
'-x+1/2, y+1/2, -z+1/2'
'-x, -y, -z'
'x-1/2, -y-1/2, z-1/2'

loop_
_atom_site_label
_atom_site_type_symbol
_atom_site_fract_x
_atom_site_fract_y
_atom_site_fract_z
_atom_site_U_iso_or_equiv
_atom_site_adp_type
_atom_site_occupancy
_atom_site_site_symmetry_order
_atom_site_calc_flag
_atom_site_refinement_flags_posn
_atom_site_refinement_flags_adp
_atom_site_refinement_flags_occupancy
_atom_site_disorder_assembly
_atom_site_disorder_group
Br1 Br 0.84205(5) -0.03217(7) 0.43917(2) 0.04843(17) Uani 1 1 d . . . . .
Br2 Br 0.81494(5) 0.33877(6) 0.52161(2) 0.04842(17) Uani 1 1 d . . . . .
O1 O 0.6363(4) -0.1003(6) 0.39090(10) 0.0729(13) Uani 1 1 d . . . . .
H1 H 0.685080 -0.078391 0.403403 0.109 Uiso 1 1 calc R U . . .
C51 C 0.6942(7) -0.1899(9) 0.37109(15) 0.081(2) Uani 1 1 d . . . . .
H51A H 0.640398 -0.204373 0.355453 0.122 Uiso 1 1 calc R U . . .
H51B H 0.715594 -0.292044 0.378717 0.122 Uiso 1 1 calc R U . . .
H51C H 0.767097 -0.135910 0.365281 0.122 Uiso 1 1 calc R U . . .
N1 N 0.1604(4) -0.1866(5) 0.30429(7) 0.0400(9) Uani 1 1 d . . . . .
N2 N 0.2002(3) 0.0692(4) 0.45888(7) 0.0246(7) Uani 1 1 d . . . . .
N3 N 0.2436(3) 0.2663(4) 0.50449(7) 0.0253(7) Uani 1 1 d . . . . .
N4 N 0.4143(4) 0.6973(5) 0.63972(8) 0.0401(9) Uani 1 1 d . . . . .
C1 C 0.0429(4) -0.2229(6) 0.29413(9) 0.0378(10) Uani 1 1 d . . . . .
C2 C -0.0322(5) -0.3238(7) 0.30832(11) 0.0490(13) Uani 1 1 d . . . . .
H2 H -0.005810 -0.368134 0.325018 0.059 Uiso 1 1 calc R U . . .
C3 C -0.1471(5) -0.3602(7) 0.29795(12) 0.0579(15) Uani 1 1 d . . . . .
H3 H -0.198549 -0.426943 0.307917 0.069 Uiso 1 1 calc R U . . .
C4 C -0.1856(5) -0.2988(7) 0.27316(12) 0.0571(15) Uani 1 1 d . . . . .
H4 H -0.262518 -0.324919 0.266089 0.068 Uiso 1 1 calc R U . . .
C5 C -0.1117(5) -0.2004(7) 0.25899(11) 0.0503(13) Uani 1 1 d . . . . .
H5 H -0.138015 -0.158463 0.242105 0.060 Uiso 1 1 calc R U . . .
C6 C 0.0024(5) -0.1612(6) 0.26919(9) 0.0431(11) Uani 1 1 d . . . . .
H6 H 0.052454 -0.092673 0.259214 0.052 Uiso 1 1 calc R U . . .
C7 C 0.2587(4) -0.1692(5) 0.28582(9) 0.0351(10) Uani 1 1 d . . . . .
C8 C 0.3460(5) -0.0525(6) 0.28995(10) 0.0438(12) Uani 1 1 d . . . . .
H8 H 0.338832 0.017924 0.304746 0.053 Uiso 1 1 calc R U . . .
C9 C 0.4430(5) -0.0401(7) 0.27232(10) 0.0506(13) Uani 1 1 d . . . . .
H9 H 0.502414 0.037415 0.275515 0.061 Uiso 1 1 calc R U . . .
C10 C 0.4538(5) -0.1397(7) 0.25016(10) 0.0512(14) Uani 1 1 d . . . . .
H10 H 0.520073 -0.131108 0.238276 0.061 Uiso 1 1 calc R U . . .
C11 C 0.3654(5) -0.2528(7) 0.24573(10) 0.0476(13) Uani 1 1 d . . . . .
H11 H 0.371168 -0.320285 0.230501 0.057 Uiso 1 1 calc R U . . .
C12 C 0.2684(5) -0.2681(6) 0.26337(9) 0.0410(11) Uani 1 1 d . . . . .
H12 H 0.209165 -0.345756 0.260079 0.049 Uiso 1 1 calc R U . . .
C13 C 0.1808(4) -0.1615(5) 0.33286(9) 0.0345(10) Uani 1 1 d . . . . .
C14 C 0.0940(4) -0.0927(6) 0.34938(9) 0.0393(11) Uani 1 1 d . . . . .
H14 H 0.016874 -0.070052 0.342026 0.047 Uiso 1 1 calc R U . . .
C15 C 0.1192(4) -0.0567(6) 0.37662(9) 0.0387(11) Uani 1 1 d . . . . .
H15 H 0.058631 -0.011512 0.387520 0.046 Uiso 1 1 calc R U . . .
C16 C 0.2334(4) -0.0868(5) 0.38806(8) 0.0301(9) Uani 1 1 d . . . . .
C17 C 0.3179(4) -0.1634(5) 0.37154(8) 0.0329(9) Uani 1 1 d . . . . .
H17 H 0.394126 -0.189574 0.379021 0.040 Uiso 1 1 calc R U . . .
C18 C 0.2929(4) -0.2016(6) 0.34467(9) 0.0375(10) Uani 1 1 d . . . . .
H18 H 0.351145 -0.254791 0.334191 0.045 Uiso 1 1 calc R U . . .
C19 C 0.2656(4) -0.0321(5) 0.41579(8) 0.0281(9) Uani 1 1 d . . . . .
C20 C 0.1754(4) -0.0049(5) 0.43529(8) 0.0267(8) Uani 1 1 d . . . . .
H20 H 0.095900 -0.039436 0.431703 0.032 Uiso 1 1 calc R U . . .
C21 C 0.3845(4) -0.0009(5) 0.42360(8) 0.0300(9) Uani 1 1 d . . . . .
H21 H 0.447802 -0.027358 0.411683 0.036 Uiso 1 1 calc R U . . .
C22 C 0.4117(4) 0.0695(5) 0.44897(8) 0.0270(8) Uani 1 1 d . . . . .
C23 C 0.3154(3) 0.1143(4) 0.46585(8) 0.0225(8) Uani 1 1 d . . . . .
C24 C 0.3376(3) 0.2048(5) 0.48988(8) 0.0252(8) Uani 1 1 d . . . . .
C25 C 0.4570(4) 0.2365(5) 0.49826(8) 0.0260(8) Uani 1 1 d . . . . .
C26 C 0.5539(4) 0.1804(5) 0.48179(9) 0.0309(9) Uani 1 1 d . . . . .
H26 H 0.634270 0.198332 0.487534 0.037 Uiso 1 1 calc R U . . .
C27 C 0.5326(4) 0.1015(5) 0.45796(9) 0.0321(9) Uani 1 1 d . . . . .
H27 H 0.598182 0.067682 0.447290 0.038 Uiso 1 1 calc R U . . .
C28 C 0.4758(4) 0.3288(5) 0.52196(8) 0.0298(9) Uani 1 1 d . . . . .
H28 H 0.555378 0.350048 0.527933 0.036 Uiso 1 1 calc R U . . .
C29 C 0.3793(4) 0.3886(5) 0.53661(8) 0.0281(9) Uani 1 1 d . . . . .
C30 C 0.2621(4) 0.3556(5) 0.52676(8) 0.0274(9) Uani 1 1 d . . . . .
H30 H 0.195026 0.397231 0.536039 0.033 Uiso 1 1 calc R U . . .
C31 C 0.1191(3) 0.2444(5) 0.49375(9) 0.0290(9) Uani 1 1 d . . . . .
H31A H 0.100147 0.327571 0.480408 0.035 Uiso 1 1 calc R U . . .
H31B H 0.061179 0.252314 0.508809 0.035 Uiso 1 1 calc R U . . .
C32 C 0.1077(4) 0.0876(5) 0.48041(9) 0.0316(10) Uani 1 1 d . . . . .
H32A H 0.117965 0.004363 0.494204 0.038 Uiso 1 1 calc R U . . .
H32B H 0.026687 0.076750 0.472236 0.038 Uiso 1 1 calc R U . . .
C33 C 0.3931(4) 0.4783(5) 0.56234(8) 0.0295(9) Uani 1 1 d . . . . .
C34 C 0.3135(4) 0.5972(5) 0.56947(9) 0.0316(9) Uani 1 1 d . . . . .
H34 H 0.251831 0.625917 0.557010 0.038 Uiso 1 1 calc R U . . .
C35 C 0.3217(4) 0.6751(5) 0.59429(9) 0.0333(10) Uani 1 1 d . . . . .
H35 H 0.267906 0.757721 0.598354 0.040 Uiso 1 1 calc R U . . .
C36 C 0.4106(4) 0.6299(5) 0.61335(9) 0.0340(10) Uani 1 1 d . . . . .
C37 C 0.4938(4) 0.5139(6) 0.60583(9) 0.0395(11) Uani 1 1 d . . . . .
H37 H 0.555810 0.485217 0.618207 0.047 Uiso 1 1 calc R U . . .
C38 C 0.4868(4) 0.4407(6) 0.58061(9) 0.0375(10) Uani 1 1 d . . . . .
H38 H 0.545281 0.365273 0.575715 0.045 Uiso 1 1 calc R U . . .
C39 C 0.5225(4) 0.6785(6) 0.65567(9) 0.0383(11) Uani 1 1 d . . . . .
C40 C 0.5208(6) 0.5918(7) 0.67960(11) 0.0601(16) Uani 1 1 d . . . . .
H40 H 0.447971 0.549037 0.686111 0.072 Uiso 1 1 calc R U . . .
C41 C 0.6298(8) 0.5688(9) 0.69401(13) 0.080(2) Uani 1 1 d . U . . .
H41 H 0.630229 0.510839 0.710453 0.096 Uiso 1 1 calc R U . . .
C42 C 0.7354(7) 0.6302(10) 0.68425(16) 0.086(2) Uani 1 1 d . U . . .
H42 H 0.808337 0.613009 0.693901 0.103 Uiso 1 1 calc R U . . .
C43 C 0.7359(6) 0.7152(9) 0.66091(18) 0.085(2) Uani 1 1 d . . . . .
H43 H 0.808969 0.756353 0.654233 0.102 Uiso 1 1 calc R U . . .
C44 C 0.6284(5) 0.7418(7) 0.64675(13) 0.0556(14) Uani 1 1 d . . . . .
H44 H 0.628651 0.804207 0.630811 0.067 Uiso 1 1 calc R U . . .
C45 C 0.3080(5) 0.7407(6) 0.65400(10) 0.0415(11) Uani 1 1 d . . . . .
C46 C 0.3179(6) 0.8567(7) 0.67435(11) 0.0625(17) Uani 1 1 d . . . . .
H46 H 0.392302 0.907627 0.677610 0.075 Uiso 1 1 calc R U . . .
C47 C 0.2165(8) 0.8962(9) 0.68973(13) 0.078(2) Uani 1 1 d . . . . .
H47 H 0.223712 0.971218 0.703866 0.094 Uiso 1 1 calc R U . . .
C48 C 0.1065(7) 0.8272(9) 0.68451(14) 0.079(2) Uani 1 1 d . . . . .
H48 H 0.038620 0.855008 0.694962 0.095 Uiso 1 1 calc R U . . .
C49 C 0.0958(6) 0.7171(8) 0.66395(14) 0.0699(18) Uani 1 1 d . . . . .
H49 H 0.019811 0.671614 0.660147 0.084 Uiso 1 1 calc R U . . .
C50 C 0.1951(5) 0.6723(7) 0.64877(11) 0.0512(13) Uani 1 1 d . . . . .
H50 H 0.186583 0.595743 0.634926 0.061 Uiso 1 1 calc R U . . .

loop_
_atom_site_aniso_label
_atom_site_aniso_U_11
_atom_site_aniso_U_22
_atom_site_aniso_U_33
_atom_site_aniso_U_23
_atom_site_aniso_U_13
_atom_site_aniso_U_12
Br1 0.0330(3) 0.0615(3) 0.0507(3) 0.0082(3) -0.0038(2) -0.0059(2)
Br2 0.0342(3) 0.0440(3) 0.0669(4) -0.0048(3) -0.0065(2) -0.0026(2)
O1 0.049(2) 0.094(3) 0.075(3) -0.022(3) -0.006(2) 0.005(2)
C51 0.079(5) 0.089(5) 0.075(5) -0.006(4) 0.008(4) -0.001(4)
N1 0.044(2) 0.056(3) 0.0200(18) -0.0055(17) -0.0017(16) -0.0048(19)
N2 0.0243(16) 0.0293(17) 0.0204(17) -0.0030(13) 0.0045(13) -0.0019(14)
N3 0.0211(16) 0.0309(17) 0.0238(17) -0.0042(14) 0.0025(13) -0.0029(14)
N4 0.043(2) 0.053(2) 0.0245(19) -0.0123(18) -0.0031(16) 0.0098(19)
C1 0.043(3) 0.041(2) 0.030(2) -0.009(2) -0.002(2) 0.000(2)
C2 0.056(3) 0.054(3) 0.036(3) 0.000(2) -0.004(2) -0.004(3)
C3 0.057(3) 0.060(4) 0.057(4) -0.003(3) -0.002(3) -0.017(3)
C4 0.048(3) 0.064(4) 0.060(4) -0.013(3) -0.016(3) -0.002(3)
C5 0.055(3) 0.055(3) 0.041(3) -0.007(3) -0.013(2) 0.011(3)
C6 0.051(3) 0.051(3) 0.028(2) -0.003(2) -0.004(2) 0.000(2)
C7 0.046(3) 0.039(2) 0.021(2) 0.0011(18) 0.0002(18) 0.005(2)
C8 0.058(3) 0.046(3) 0.028(2) 0.002(2) -0.004(2) -0.004(2)
C9 0.053(3) 0.064(3) 0.035(3) 0.009(3) -0.004(2) -0.006(3)
C10 0.053(3) 0.069(4) 0.032(3) 0.012(3) 0.009(2) 0.010(3)
C11 0.064(3) 0.053(3) 0.026(2) 0.002(2) 0.003(2) 0.012(3)
C12 0.053(3) 0.042(3) 0.028(2) 0.001(2) -0.001(2) 0.007(2)
C13 0.043(2) 0.039(2) 0.022(2) -0.0033(18) 0.0001(18) 0.002(2)
C14 0.037(2) 0.054(3) 0.027(2) -0.008(2) -0.0049(19) 0.003(2)
C15 0.034(2) 0.057(3) 0.025(2) -0.007(2) 0.0018(18) 0.005(2)
C16 0.033(2) 0.036(2) 0.021(2) -0.0008(17) 0.0016(17) -0.0013(18)
C17 0.036(2) 0.039(2) 0.023(2) -0.0027(18) 0.0000(17) 0.007(2)
C18 0.043(3) 0.047(3) 0.023(2) -0.0063(19) 0.0017(19) 0.006(2)
C19 0.031(2) 0.034(2) 0.020(2) -0.0030(17) 0.0041(16) -0.0002(18)
C20 0.0273(19) 0.031(2) 0.022(2) -0.0036(16) -0.0020(16) -0.0026(17)
C21 0.030(2) 0.037(2) 0.023(2) -0.0035(17) 0.0051(16) 0.0019(18)
C22 0.027(2) 0.033(2) 0.022(2) -0.0039(17) 0.0029(16) -0.0003(17)
C23 0.0222(18) 0.0235(18) 0.022(2) -0.0014(15) 0.0002(15) -0.0002(15)
C24 0.0202(18) 0.033(2) 0.022(2) -0.0008(16) 0.0024(15) -0.0019(16)
C25 0.0259(19) 0.030(2) 0.023(2) -0.0010(16) 0.0023(15) 0.0033(17)
C26 0.0210(19) 0.042(2) 0.029(2) -0.0055(19) 0.0021(16) -0.0030(18)
C27 0.026(2) 0.043(2) 0.028(2) -0.0065(19) 0.0066(17) -0.0015(18)
C28 0.034(2) 0.032(2) 0.024(2) -0.0035(17) -0.0025(17) 0.0032(18)
C29 0.030(2) 0.035(2) 0.019(2) -0.0031(17) 0.0018(16) 0.0017(18)
C30 0.029(2) 0.027(2) 0.026(2) -0.0073(17) 0.0027(16) 0.0044(17)
C31 0.0179(18) 0.038(2) 0.031(2) -0.0037(18) 0.0028(16) 0.0024(17)
C32 0.022(2) 0.048(3) 0.025(2) -0.0052(19) 0.0053(16) -0.0043(18)
C33 0.031(2) 0.034(2) 0.024(2) -0.0050(17) 0.0005(17) -0.0037(18)
C34 0.031(2) 0.037(2) 0.027(2) -0.0053(18) -0.0023(17) 0.0043(18)
C35 0.031(2) 0.039(2) 0.030(2) -0.0059(19) 0.0005(18) 0.0073(19)
C36 0.039(2) 0.041(2) 0.022(2) -0.0078(18) -0.0012(18) 0.005(2)
C37 0.043(3) 0.044(3) 0.031(2) -0.012(2) -0.010(2) 0.014(2)
C38 0.041(2) 0.043(3) 0.028(2) -0.009(2) -0.0038(19) 0.011(2)
C39 0.048(3) 0.042(3) 0.025(2) -0.009(2) -0.008(2) 0.010(2)
C40 0.077(4) 0.069(4) 0.035(3) 0.001(3) 0.007(3) 0.027(3)
C41 0.125(6) 0.082(4) 0.034(3) -0.005(3) -0.013(3) 0.055(4)
C42 0.086(5) 0.097(5) 0.074(5) -0.047(4) -0.042(4) 0.036(4)
C43 0.060(4) 0.075(5) 0.121(7) -0.034(5) -0.029(4) -0.008(4)
C44 0.054(3) 0.047(3) 0.066(4) -0.006(3) -0.010(3) -0.001(3)
C45 0.051(3) 0.045(3) 0.029(2) -0.003(2) 0.003(2) 0.014(2)
C46 0.081(4) 0.062(4) 0.045(3) -0.024(3) -0.004(3) 0.025(3)
C47 0.111(6) 0.083(5) 0.040(3) -0.014(3) 0.009(4) 0.048(5)
C48 0.097(5) 0.084(5) 0.057(4) 0.019(4) 0.037(4) 0.046(4)
C49 0.060(4) 0.080(5) 0.070(4) 0.017(4) 0.025(3) 0.017(3)
C50 0.053(3) 0.053(3) 0.048(3) 0.000(3) 0.014(2) 0.011(3)

loop_
_atom_type_symbol
_atom_type_description
_atom_type_scat_dispersion_real
_atom_type_scat_dispersion_imag
_atom_type_scat_source
Br Br -0.6763 1.2805 'International Tables Vol C Tables 4.2.6.8 and 6.1.1.4'
C C 0.0181 0.0091 'International Tables Vol C Tables 4.2.6.8 and 6.1.1.4'
H H 0.0000 0.0000 'International Tables Vol C Tables 4.2.6.8 and 6.1.1.4'
N N 0.0311 0.0180 'International Tables Vol C Tables 4.2.6.8 and 6.1.1.4'
O O 0.0492 0.0322 'International Tables Vol C Tables 4.2.6.8 and 6.1.1.4'

loop_
_geom_angle_atom_site_label_1
_geom_angle_atom_site_label_2
_geom_angle_atom_site_label_3
_geom_angle
_geom_angle_site_symmetry_1
_geom_angle_site_symmetry_3
_geom_angle_publ_flag
C51 O1 H1 109.5 . . ?
O1 C51 H51A 109.5 . . ?
O1 C51 H51B 109.5 . . ?
H51A C51 H51B 109.5 . . ?
O1 C51 H51C 109.5 . . ?
H51A C51 H51C 109.5 . . ?
H51B C51 H51C 109.5 . . ?
C1 N1 C13 120.6(4) . . ?
C1 N1 C7 120.1(4) . . ?
C13 N1 C7 119.2(4) . . ?
C20 N2 C23 121.9(3) . . ?
C20 N2 C32 121.5(3) . . ?
C23 N2 C32 116.1(3) . . ?
C30 N3 C24 121.8(3) . . ?
C30 N3 C31 119.6(3) . . ?
C24 N3 C31 118.4(3) . . ?
C36 N4 C45 122.5(4) . . ?
C36 N4 C39 118.0(4) . . ?
C45 N4 C39 116.9(4) . . ?
C2 C1 C6 118.7(5) . . ?
C2 C1 N1 120.7(4) . . ?
C6 C1 N1 120.6(5) . . ?
C1 C2 C3 120.2(5) . . ?
C1 C2 H2 119.9 . . ?
C3 C2 H2 119.9 . . ?
C4 C3 C2 120.4(6) . . ?
C4 C3 H3 119.8 . . ?
C2 C3 H3 119.8 . . ?
C5 C4 C3 119.7(5) . . ?
C5 C4 H4 120.2 . . ?
C3 C4 H4 120.2 . . ?
C4 C5 C6 120.7(5) . . ?
C4 C5 H5 119.6 . . ?
C6 C5 H5 119.6 . . ?
C5 C6 C1 120.3(5) . . ?
C5 C6 H6 119.8 . . ?
C1 C6 H6 119.8 . . ?
C12 C7 C8 119.1(5) . . ?
C12 C7 N1 120.2(4) . . ?
C8 C7 N1 120.8(4) . . ?
C9 C8 C7 120.1(5) . . ?
C9 C8 H8 119.9 . . ?
C7 C8 H8 119.9 . . ?
C10 C9 C8 120.9(5) . . ?
C10 C9 H9 119.5 . . ?
C8 C9 H9 119.5 . . ?
C9 C10 C11 118.7(5) . . ?
C9 C10 H10 120.6 . . ?
C11 C10 H10 120.6 . . ?
C10 C11 C12 121.1(5) . . ?
C10 C11 H11 119.4 . . ?
C12 C11 H11 119.4 . . ?
C7 C12 C11 120.0(5) . . ?
C7 C12 H12 120.0 . . ?
C11 C12 H12 120.0 . . ?
C14 C13 C18 118.4(4) . . ?
C14 C13 N1 121.8(4) . . ?
C18 C13 N1 119.8(4) . . ?
C13 C14 C15 120.9(4) . . ?
C13 C14 H14 119.5 . . ?
C15 C14 H14 119.5 . . ?
C14 C15 C16 121.0(4) . . ?
C14 C15 H15 119.5 . . ?
C16 C15 H15 119.5 . . ?
C15 C16 C17 117.3(4) . . ?
C15 C16 C19 121.3(4) . . ?
C17 C16 C19 121.3(4) . . ?
C18 C17 C16 121.9(4) . . ?
C18 C17 H17 119.0 . . ?
C16 C17 H17 119.0 . . ?
C17 C18 C13 120.2(4) . . ?
C17 C18 H18 119.9 . . ?
C13 C18 H18 119.9 . . ?
C21 C19 C20 117.3(4) . . ?
C21 C19 C16 122.1(4) . . ?
C20 C19 C16 120.6(4) . . ?
N2 C20 C19 121.3(4) . . ?
N2 C20 H20 119.3 . . ?
C19 C20 H20 119.3 . . ?
C19 C21 C22 121.1(4) . . ?
C19 C21 H21 119.5 . . ?
C22 C21 H21 119.5 . . ?
C23 C22 C21 118.4(4) . . ?
C23 C22 C27 118.7(4) . . ?
C21 C22 C27 122.9(4) . . ?
N2 C23 C22 119.1(3) . . ?
N2 C23 C24 120.6(3) . . ?
C22 C23 C24 120.3(3) . . ?
N3 C24 C25 119.4(4) . . ?
N3 C24 C23 120.7(3) . . ?
C25 C24 C23 119.9(4) . . ?
C24 C25 C28 118.4(4) . . ?
C24 C25 C26 118.7(4) . . ?
C28 C25 C26 122.8(4) . . ?
C27 C26 C25 121.4(4) . . ?
C27 C26 H26 119.3 . . ?
C25 C26 H26 119.3 . . ?
C26 C27 C22 120.7(4) . . ?
C26 C27 H27 119.7 . . ?
C22 C27 H27 119.7 . . ?
C29 C28 C25 121.2(4) . . ?
C29 C28 H28 119.4 . . ?
C25 C28 H28 119.4 . . ?
C28 C29 C30 117.5(4) . . ?
C28 C29 C33 123.7(4) . . ?
C30 C29 C33 118.8(4) . . ?
N3 C30 C29 121.6(4) . . ?
N3 C30 H30 119.2 . . ?
C29 C30 H30 119.2 . . ?
N3 C31 C32 110.0(3) . . ?
N3 C31 H31A 109.7 . . ?
C32 C31 H31A 109.7 . . ?
N3 C31 H31B 109.7 . . ?
C32 C31 H31B 109.7 . . ?
H31A C31 H31B 108.2 . . ?
N2 C32 C31 110.4(3) . . ?
N2 C32 H32A 109.6 . . ?
C31 C32 H32A 109.6 . . ?
N2 C32 H32B 109.6 . . ?
C31 C32 H32B 109.6 . . ?
H32A C32 H32B 108.1 . . ?
C34 C33 C38 118.3(4) . . ?
C34 C33 C29 121.9(4) . . ?
C38 C33 C29 119.7(4) . . ?
C35 C34 C33 122.1(4) . . ?
C35 C34 H34 118.9 . . ?
C33 C34 H34 118.9 . . ?
C34 C35 C36 119.4(4) . . ?
C34 C35 H35 120.3 . . ?
C36 C35 H35 120.3 . . ?
C37 C36 C35 118.5(4) . . ?
C37 C36 N4 120.8(4) . . ?
C35 C36 N4 120.7(4) . . ?
C38 C37 C36 121.3(4) . . ?
C38 C37 H37 119.3 . . ?
C36 C37 H37 119.3 . . ?
C37 C38 C33 120.1(4) . . ?
C37 C38 H38 120.0 . . ?
C33 C38 H38 120.0 . . ?
C44 C39 C40 119.9(5) . . ?
C44 C39 N4 119.9(5) . . ?
C40 C39 N4 120.1(5) . . ?
C39 C40 C41 118.7(7) . . ?
C39 C40 H40 120.7 . . ?
C41 C40 H40 120.7 . . ?
C42 C41 C40 120.2(7) . . ?
C42 C41 H41 119.9 . . ?
C40 C41 H41 119.9 . . ?
C43 C42 C41 120.5(7) . . ?
C43 C42 H42 119.7 . . ?
C41 C42 H42 119.7 . . ?
C42 C43 C44 119.9(8) . . ?
C42 C43 H43 120.1 . . ?
C44 C43 H43 120.1 . . ?
C39 C44 C43 120.7(6) . . ?
C39 C44 H44 119.6 . . ?
C43 C44 H44 119.6 . . ?
C50 C45 C46 118.9(5) . . ?
C50 C45 N4 123.0(4) . . ?
C46 C45 N4 118.1(5) . . ?
C47 C46 C45 119.5(7) . . ?
C47 C46 H46 120.2 . . ?
C45 C46 H46 120.2 . . ?
C48 C47 C46 120.8(6) . . ?
C48 C47 H47 119.6 . . ?
C46 C47 H47 119.6 . . ?
C47 C48 C49 119.7(6) . . ?
C47 C48 H48 120.1 . . ?
C49 C48 H48 120.1 . . ?
C48 C49 C50 121.0(7) . . ?
C48 C49 H49 119.5 . . ?
C50 C49 H49 119.5 . . ?
C49 C50 C45 120.0(6) . . ?
C49 C50 H50 120.0 . . ?
C45 C50 H50 120.0 . . ?

loop_
_geom_bond_atom_site_label_1
_geom_bond_atom_site_label_2
_geom_bond_distance
_geom_bond_site_symmetry_2
_geom_bond_publ_flag
O1 C51 1.389(8) . ?
O1 H1 0.8300 . ?
C51 H51A 0.9700 . ?
C51 H51B 0.9700 . ?
C51 H51C 0.9700 . ?
N1 C1 1.418(6) . ?
N1 C13 1.425(5) . ?
N1 C7 1.425(6) . ?
N2 C20 1.336(5) . ?
N2 C23 1.367(5) . ?
N2 C32 1.480(5) . ?
N3 C30 1.337(5) . ?
N3 C24 1.367(5) . ?
N3 C31 1.478(5) . ?
N4 C36 1.407(5) . ?
N4 C45 1.418(6) . ?
N4 C39 1.428(6) . ?
C1 C2 1.381(7) . ?
C1 C6 1.394(6) . ?
C2 C3 1.395(7) . ?
C2 H2 0.9400 . ?
C3 C4 1.379(8) . ?
C3 H3 0.9400 . ?
C4 C5 1.360(8) . ?
C4 H4 0.9400 . ?
C5 C6 1.390(7) . ?
C5 H5 0.9400 . ?
C6 H6 0.9400 . ?
C7 C12 1.383(6) . ?
C7 C8 1.393(7) . ?
C8 C9 1.384(7) . ?
C8 H8 0.9400 . ?
C9 C10 1.377(7) . ?
C9 H9 0.9400 . ?
C10 C11 1.383(8) . ?
C10 H10 0.9400 . ?
C11 C12 1.385(7) . ?
C11 H11 0.9400 . ?
C12 H12 0.9400 . ?
C13 C14 1.387(6) . ?
C13 C18 1.401(6) . ?
C14 C15 1.388(6) . ?
C14 H14 0.9400 . ?
C15 C16 1.397(6) . ?
C15 H15 0.9400 . ?
C16 C17 1.398(6) . ?
C16 C19 1.469(5) . ?
C17 C18 1.375(6) . ?
C17 H17 0.9400 . ?
C18 H18 0.9400 . ?
C19 C21 1.389(6) . ?
C19 C20 1.402(6) . ?
C20 H20 0.9400 . ?
C21 C22 1.403(5) . ?
C21 H21 0.9400 . ?
C22 C23 1.402(5) . ?
C22 C27 1.427(6) . ?
C23 C24 1.420(5) . ?
C24 C25 1.402(5) . ?
C25 C28 1.408(6) . ?
C25 C26 1.425(5) . ?
C26 C27 1.359(6) . ?
C26 H26 0.9400 . ?
C27 H27 0.9400 . ?
C28 C29 1.385(6) . ?
C28 H28 0.9400 . ?
C29 C30 1.404(5) . ?
C29 C33 1.473(5) . ?
C30 H30 0.9400 . ?
C31 C32 1.484(6) . ?
C31 H31A 0.9800 . ?
C31 H31B 0.9800 . ?
C32 H32A 0.9800 . ?
C32 H32B 0.9800 . ?
C33 C34 1.384(6) . ?
C33 C38 1.396(6) . ?
C34 C35 1.380(6) . ?
C34 H34 0.9400 . ?
C35 C36 1.399(6) . ?
C35 H35 0.9400 . ?
C36 C37 1.396(6) . ?
C37 C38 1.379(6) . ?
C37 H37 0.9400 . ?
C38 H38 0.9400 . ?
C39 C44 1.361(8) . ?
C39 C40 1.379(7) . ?
C40 C41 1.401(9) . ?
C40 H40 0.9400 . ?
C41 C42 1.366(11) . ?
C41 H41 0.9400 . ?
C42 C43 1.346(11) . ?
C42 H42 0.9400 . ?
C43 C44 1.385(8) . ?
C43 H43 0.9400 . ?
C44 H44 0.9400 . ?
C45 C50 1.396(8) . ?
C45 C46 1.400(7) . ?
C46 C47 1.394(9) . ?
C46 H46 0.9400 . ?
C47 C48 1.369(11) . ?
C47 H47 0.9400 . ?
C48 C49 1.374(10) . ?
C48 H48 0.9400 . ?
C49 C50 1.381(8) . ?
C49 H49 0.9400 . ?
C50 H50 0.9400 . ?

loop_
_geom_torsion_atom_site_label_1
_geom_torsion_atom_site_label_2
_geom_torsion_atom_site_label_3
_geom_torsion_atom_site_label_4
_geom_torsion
_geom_torsion_site_symmetry_1
_geom_torsion_site_symmetry_2
_geom_torsion_site_symmetry_3
_geom_torsion_site_symmetry_4
_geom_torsion_publ_flag
C13 N1 C1 C2 -39.9(7) . . . . ?
C7 N1 C1 C2 142.4(5) . . . . ?
C13 N1 C1 C6 142.1(5) . . . . ?
C7 N1 C1 C6 -35.6(7) . . . . ?
C6 C1 C2 C3 -1.2(8) . . . . ?
N1 C1 C2 C3 -179.2(5) . . . . ?
C1 C2 C3 C4 1.5(9) . . . . ?
C2 C3 C4 C5 -1.0(9) . . . . ?
C3 C4 C5 C6 0.1(9) . . . . ?
C4 C5 C6 C1 0.2(8) . . . . ?
C2 C1 C6 C5 0.3(7) . . . . ?
N1 C1 C6 C5 178.3(5) . . . . ?
C1 N1 C7 C12 -38.8(6) . . . . ?
C13 N1 C7 C12 143.4(4) . . . . ?
C1 N1 C7 C8 140.8(5) . . . . ?
C13 N1 C7 C8 -36.9(7) . . . . ?
C12 C7 C8 C9 -2.3(7) . . . . ?
N1 C7 C8 C9 178.0(4) . . . . ?
C7 C8 C9 C10 1.5(8) . . . . ?
C8 C9 C10 C11 0.2(8) . . . . ?
C9 C10 C11 C12 -1.0(8) . . . . ?
C8 C7 C12 C11 1.5(7) . . . . ?
N1 C7 C12 C11 -178.8(4) . . . . ?
C10 C11 C12 C7 0.1(7) . . . . ?
C1 N1 C13 C14 -33.5(7) . . . . ?
C7 N1 C13 C14 144.2(5) . . . . ?
C1 N1 C13 C18 148.8(5) . . . . ?
C7 N1 C13 C18 -33.4(7) . . . . ?
C18 C13 C14 C15 3.3(7) . . . . ?
N1 C13 C14 C15 -174.4(5) . . . . ?
C13 C14 C15 C16 0.9(8) . . . . ?
C14 C15 C16 C17 -4.0(7) . . . . ?
C14 C15 C16 C19 172.6(5) . . . . ?
C15 C16 C17 C18 3.0(7) . . . . ?
C19 C16 C17 C18 -173.6(4) . . . . ?
C16 C17 C18 C13 1.1(7) . . . . ?
C14 C13 C18 C17 -4.3(7) . . . . ?
N1 C13 C18 C17 173.4(4) . . . . ?
C15 C16 C19 C21 -153.1(4) . . . . ?
C17 C16 C19 C21 23.4(7) . . . . ?
C15 C16 C19 C20 25.0(7) . . . . ?
C17 C16 C19 C20 -158.5(4) . . . . ?
C23 N2 C20 C19 -3.6(6) . . . . ?
C32 N2 C20 C19 -175.3(4) . . . . ?
C21 C19 C20 N2 9.5(6) . . . . ?
C16 C19 C20 N2 -168.7(4) . . . . ?
C20 C19 C21 C22 -6.1(6) . . . . ?
C16 C19 C21 C22 172.1(4) . . . . ?
C19 C21 C22 C23 -2.8(6) . . . . ?
C19 C21 C22 C27 179.1(4) . . . . ?
C20 N2 C23 C22 -5.7(6) . . . . ?
C32 N2 C23 C22 166.4(4) . . . . ?
C20 N2 C23 C24 174.5(4) . . . . ?
C32 N2 C23 C24 -13.4(5) . . . . ?
C21 C22 C23 N2 8.8(6) . . . . ?
C27 C22 C23 N2 -173.0(4) . . . . ?
C21 C22 C23 C24 -171.4(4) . . . . ?
C27 C22 C23 C24 6.8(6) . . . . ?
C30 N3 C24 C25 -0.4(6) . . . . ?
C31 N3 C24 C25 174.1(4) . . . . ?
C30 N3 C24 C23 -178.1(4) . . . . ?
C31 N3 C24 C23 -3.6(6) . . . . ?
N2 C23 C24 N3 -8.7(6) . . . . ?
C22 C23 C24 N3 171.4(4) . . . . ?
N2 C23 C24 C25 173.5(4) . . . . ?
C22 C23 C24 C25 -6.3(6) . . . . ?
N3 C24 C25 C28 1.3(6) . . . . ?
C23 C24 C25 C28 179.0(4) . . . . ?
N3 C24 C25 C26 -175.9(4) . . . . ?
C23 C24 C25 C26 1.9(6) . . . . ?
C24 C25 C26 C27 1.9(7) . . . . ?
C28 C25 C26 C27 -175.1(4) . . . . ?
C25 C26 C27 C22 -1.3(7) . . . . ?
C23 C22 C27 C26 -3.0(7) . . . . ?
C21 C22 C27 C26 175.1(4) . . . . ?
C24 C25 C28 C29 -0.7(6) . . . . ?
C26 C25 C28 C29 176.3(4) . . . . ?
C25 C28 C29 C30 -0.8(6) . . . . ?
C25 C28 C29 C33 176.5(4) . . . . ?
C24 N3 C30 C29 -1.2(6) . . . . ?
C31 N3 C30 C29 -175.6(4) . . . . ?
C28 C29 C30 N3 1.7(6) . . . . ?
C33 C29 C30 N3 -175.7(4) . . . . ?
C30 N3 C31 C32 -149.6(4) . . . . ?
C24 N3 C31 C32 35.8(5) . . . . ?
C20 N2 C32 C31 -142.1(4) . . . . ?
C23 N2 C32 C31 45.7(5) . . . . ?
N3 C31 C32 N2 -55.4(5) . . . . ?
C28 C29 C33 C34 147.7(5) . . . . ?
C30 C29 C33 C34 -35.0(6) . . . . ?
C28 C29 C33 C38 -34.1(6) . . . . ?
C30 C29 C33 C38 143.1(4) . . . . ?
C38 C33 C34 C35 -2.2(7) . . . . ?
C29 C33 C34 C35 176.0(4) . . . . ?
C33 C34 C35 C36 -2.0(7) . . . . ?
C34 C35 C36 C37 4.2(7) . . . . ?
C34 C35 C36 N4 -174.3(4) . . . . ?
C45 N4 C36 C37 -143.9(5) . . . . ?
C39 N4 C36 C37 17.2(7) . . . . ?
C45 N4 C36 C35 34.6(7) . . . . ?
C39 N4 C36 C35 -164.3(5) . . . . ?
C35 C36 C37 C38 -2.3(8) . . . . ?
N4 C36 C37 C38 176.3(5) . . . . ?
C36 C37 C38 C33 -2.0(8) . . . . ?
C34 C33 C38 C37 4.2(7) . . . . ?
C29 C33 C38 C37 -174.0(4) . . . . ?
C36 N4 C39 C44 62.9(6) . . . . ?
C45 N4 C39 C44 -134.9(5) . . . . ?
C36 N4 C39 C40 -114.8(5) . . . . ?
C45 N4 C39 C40 47.4(7) . . . . ?
C44 C39 C40 C41 -1.0(8) . . . . ?
N4 C39 C40 C41 176.7(5) . . . . ?
C39 C40 C41 C42 -0.6(9) . . . . ?
C40 C41 C42 C43 0.9(11) . . . . ?
C41 C42 C43 C44 0.5(11) . . . . ?
C40 C39 C44 C43 2.4(8) . . . . ?
N4 C39 C44 C43 -175.3(5) . . . . ?
C42 C43 C44 C39 -2.2(10) . . . . ?
C36 N4 C45 C50 24.2(7) . . . . ?
C39 N4 C45 C50 -137.1(5) . . . . ?
C36 N4 C45 C46 -156.2(5) . . . . ?
C39 N4 C45 C46 42.5(7) . . . . ?
C50 C45 C46 C47 2.9(8) . . . . ?
N4 C45 C46 C47 -176.7(5) . . . . ?
C45 C46 C47 C48 -2.4(10) . . . . ?
C46 C47 C48 C49 0.3(11) . . . . ?
C47 C48 C49 C50 1.4(10) . . . . ?
C48 C49 C50 C45 -0.9(9) . . . . ?
C46 C45 C50 C49 -1.3(8) . . . . ?
N4 C45 C50 C49 178.3(5) . . . . ?

loop_
_smtbx_masks_void_nr
_smtbx_masks_void_average_x
_smtbx_masks_void_average_y
_smtbx_masks_void_average_z
_smtbx_masks_void_volume
_smtbx_masks_void_count_electrons
_smtbx_masks_void_content
1 0.066 0.473 0.408 135.6 56.3 '3.1 CH4O'
2 -0.083 0.243 0.191 11.3 0.0 ?
3 -0.066 0.527 0.592 135.6 53.5 '3.0 CH4O'
4 0.083 0.757 0.809 11.3 0.0 ?
5 0.434 0.973 0.092 135.6 53.6 '3.0 CH4O'
6 0.566 0.027 0.908 135.6 56.2 '3.1 CH4O'
7 0.417 0.257 0.691 11.3 0.0 ?
8 0.583 0.743 0.309 11.3 0.0 ?
